data_8100344
loop_
_publ_author_name
'Pan, Yong-Jun'
'Meng, Fan-Jin'
'Wang, Xian-Jiang'
'Zhu, Hai-Liang'
'Wang, Da-Qi'

_publ_section_title
;
Crystal structure of 4-aminobenzenesulfonosilver(I), C~6~H~6~AgNO~3~S
;
_journal_issue 2
_journal_name_full 'Zeitschrift f\"ur Kristallographie - New Crystal Structures'
_journal_page_first 253
_journal_page_last 254
_journal_volume 218
_journal_year 2003
_chemical_formula_structural 'C6 H6 Ag N O3 S'
_chemical_formula_sum 'C6 H6 Ag N O3 S'
_chemical_formula_weight 280.05
_space_group_IT_number 14
_symmetry_cell_setting monoclinic
_symmetry_space_group_name_Hall '-P 2ybc'
_symmetry_space_group_name_H-M 'P 1 21/c 1'
_cell_angle_alpha 90.00
_cell_angle_beta 100.076(7)
_cell_angle_gamma 90.00
_cell_formula_units_Z 4
_cell_length_a 9.109(5)
_cell_length_b 8.910(5)
_cell_length_c 9.546(6)
_cell_measurement_temperature 293(2)
_cell_volume 762.9(8)
_diffrn_ambient_temperature 293(2)
_exptl_crystal_density_diffrn 2.438
_cod_depositor_comments
;
The following automatic conversions were performed:
'_symmetry_cell_setting' value 'Monoclinic' changed to 'monoclinic'
according to '/home/saulius/struct/CIF-dictionaries/cif_core.dic'
dictionary named 'cif_core.dic' version 2.4.1 from 2010-06-29.

Automatic conversion script
Id: cif_fix_enum 1527 2010-12-29 10:47:43Z saulius 
;
_cod_original_sg_symbol_H-M 'P 21/c'
_cod_original_formula_sum 'C6 H6 Ag1 N1 O3 S1'
_cod_database_code 8100344

loop_
_symmetry_equiv_pos_as_xyz
'x, y, z'
'-x, y+1/2, -z+1/2'
'-x, -y, -z'
'x, -y-1/2, z-1/2'

loop_
_atom_site_label
_atom_site_type_symbol
_atom_site_fract_x
_atom_site_fract_y
_atom_site_fract_z
_atom_site_U_iso_or_equiv
_atom_site_adp_type
_atom_site_occupancy
_atom_site_symmetry_multiplicity
_atom_site_Wyckoff_symbol
_atom_site_calc_flag
_atom_site_refinement_flags
_atom_site_disorder_assembly
_atom_site_disorder_group
Ag1 Ag 0.96600(3) 0.70534(3) 0.39119(3) 0.04183(14) Uani 1 4 e d . . .
N1 N 0.1691(3) 0.4090(3) 0.0739(3) 0.0329(6) Uani 1 4 e d . . .
O1 O 0.8859(2) 0.4939(3) 0.2312(3) 0.0408(6) Uani 1 4 e d . . .
O2 O 0.8718(3) 0.2312(3) 0.2893(3) 0.0419(6) Uani 1 4 e d . . .
O3 O 0.8315(2) 0.4216(3) 0.4595(2) 0.0437(6) Uani 1 4 e d . . .
S1 S 0.81726(7) 0.38117(9) 0.31007(8) 0.02791(19) Uani 1 4 e d . . .
C1 C 0.6252(3) 0.3847(3) 0.2403(3) 0.0261(6) Uani 1 4 e d . . .
C2 C 0.5287(3) 0.4514(4) 0.3174(3) 0.0330(7) Uani 1 4 e d . . .
C3 C 0.3783(3) 0.4589(4) 0.2630(3) 0.0342(7) Uani 1 4 e d . . .
C4 C 0.3246(3) 0.4008(3) 0.1305(3) 0.0275(6) Uani 1 4 e d . . .
C5 C 0.4215(4) 0.3337(4) 0.0522(4) 0.0343(7) Uani 1 4 e d . . .
C6 C 0.5726(4) 0.3258(4) 0.1075(4) 0.0336(7) Uani 1 4 e d . . .
H1 H 0.561(4) 0.482(4) 0.405(4) 0.035(9) Uiso 1 4 e d . . .
H2 H 0.320(4) 0.511(5) 0.313(4) 0.040(10) Uiso 1 4 e d . . .
H3 H 0.390(5) 0.295(4) -0.045(5) 0.045(11) Uiso 1 4 e d . . .
H4 H 0.633(5) 0.278(4) 0.049(4) 0.043(10) Uiso 1 4 e d . . .
H5 H 0.158(4) 0.410(4) -0.028(4) 0.033(9) Uiso 1 4 e d . . .
H6 H 0.134(4) 0.490(5) 0.119(4) 0.038(10) Uiso 1 4 e d . . .

loop_
_atom_site_aniso_label
_atom_site_aniso_U_11
_atom_site_aniso_U_22
_atom_site_aniso_U_33
_atom_site_aniso_U_23
_atom_site_aniso_U_13
_atom_site_aniso_U_12
Ag1 0.02860(18) 0.0446(2) 0.0509(2) -0.00421(12) 0.00295(13) 0.00355(10)
N1 0.0217(12) 0.0387(16) 0.0349(14) 0.0022(12) -0.0042(10) 0.0023(11)
O1 0.0316(12) 0.0459(14) 0.0434(13) 0.0053(11) 0.0030(10) -0.0095(11)
O2 0.0284(12) 0.0378(14) 0.0580(15) 0.0018(11) 0.0034(11) 0.0040(10)
O3 0.0280(11) 0.0695(17) 0.0307(11) -0.0046(12) -0.0029(9) 0.0065(12)
S1 0.0184(3) 0.0338(4) 0.0302(4) 0.0003(3) 0.0006(3) -0.0003(3)
C1 0.0209(13) 0.0259(15) 0.0298(14) 0.0015(11) -0.0005(11) 0.0007(11)
C2 0.0293(15) 0.0397(19) 0.0284(15) -0.0061(13) 0.0006(12) 0.0030(13)
C3 0.0233(14) 0.046(2) 0.0332(16) -0.0040(14) 0.0047(12) 0.0049(14)
C4 0.0247(14) 0.0248(15) 0.0307(15) 0.0064(12) -0.0010(11) 0.0007(12)
C5 0.0281(16) 0.0411(18) 0.0318(16) -0.0088(14) -0.0002(13) -0.0002(14)
C6 0.0268(15) 0.0383(18) 0.0359(17) -0.0070(13) 0.0057(13) 0.0036(14)

loop_
_geom_bond_atom_site_label_1
_geom_bond_atom_site_label_2
_geom_bond_distance
_geom_bond_site_symmetry_2
_geom_bond_publ_flag
Ag1 N1 2.250(3) 2_655 ?
Ag1 O3 2.407(2) 3_766 ?
Ag1 O1 2.455(3) . ?
Ag1 O2 2.469(3) 2_755 ?
N1 C4 1.427(4) . ?
N1 Ag1 2.250(3) 2_645 ?
O1 S1 1.459(2) . ?
O2 S1 1.451(3) . ?
O2 Ag1 2.469(3) 2_745 ?
O3 S1 1.455(2) . ?
O3 Ag1 2.407(2) 3_766 ?
S1 C1 1.760(3) . ?
C1 C2 1.376(4) . ?
C1 C6 1.378(4) . ?
C2 C3 1.380(4) . ?
C3 C4 1.374(4) . ?
C4 C5 1.388(4) . ?
C5 C6 1.387(5) . ?
